data_1556225
loop_
_publ_author_name
'Palao, Eduardo'
'Agarrabeitia, Antonia R.'
'Ba\~nuelos-Prieto, Jorge'
'Lopez, Teresa Arbeloa'
'Lopez-Arbeloa, I\~nigo'
'Armesto, Diego'
'Ortiz, Maria J.'

_publ_section_title
;
 8-Functionalization of alkyl-substituted-3,8-dimethyl BODIPYs by
 Knoevenagel condensation.
;
_journal_issue 17
_journal_name_full 'Organic letters'
_journal_page_first 4454
_journal_page_last 4457
_journal_paper_doi 10.1021/ol401993p
_journal_volume 15
_journal_year 2013
_chemical_compound_source 'synthesis as described'
_chemical_formula_moiety 'C23 H26 B1 F2 N3'
_chemical_formula_sum 'C25 H26 B F2 N'
_chemical_formula_weight 389.28
_space_group_IT_number 2
_space_group_name_Hall '-P 1'
_space_group_name_H-M_alt 'P -1'
_symmetry_cell_setting triclinic
_symmetry_Int_Tables_number 2
_symmetry_space_group_name_Hall '-P 1'
_symmetry_space_group_name_H-M 'P -1'
_atom_sites_solution_hydrogens geom
_atom_sites_solution_primary direct
_atom_sites_solution_secondary difmap
_audit_creation_date 2013-07-12T11:42:30-00:00
_audit_creation_method 'WinGX routine CIF_UPDATE'
_cell_angle_alpha 84.772(7)
_cell_angle_beta 84.730(7)
_cell_angle_gamma 72.022(7)
_cell_formula_units_Z 2
_cell_length_a 6.3964(5)
_cell_length_b 10.0934(9)
_cell_length_c 16.1699(14)
_cell_measurement_reflns_used 1867
_cell_measurement_temperature 100(2)
_cell_measurement_theta_max 73.9785
_cell_measurement_theta_min 2.7437
_cell_measurement_wavelength 1.54184
_cell_volume 986.61(15)
_computing_cell_refinement 'CrysAlis Pro (Oxford Diffraction Ltd., 2011)'
_computing_data_collection 'CrysAlis Pro (Oxford Diffraction Ltd., 2011)'
_computing_data_reduction 'CrysAlis Pro (Oxford Diffraction Ltd., 2011)'
_computing_molecular_graphics 'Diamond v.3.2f (Crystal Impact GbR, 2008)'
_computing_publication_material 'WinGX publication routines (Farrugia, 1999)'
_computing_structure_refinement 'SHELXL-97 (Sheldrick, 2008)'
_computing_structure_solution 'OLEX2 (Dolomanov et al, 2010)'
_diffrn_ambient_temperature 100(2)
_diffrn_detector 'CCD plate'
_diffrn_detector_area_resol_mean 5.2012
_diffrn_detector_type Atlas
_diffrn_measured_fraction_theta_full 0.991
_diffrn_measured_fraction_theta_max 0.991
_diffrn_measurement_details
;
#__ type_ start__ end____ width___ exp.time_
  1 omega -115.00  -14.00   1.0000    8.0000
omega____ theta____ kappa____ phi______ frames
    -      -40.5756  -38.0000 -150.0000 101

#__ type_ start__ end____ width___ exp.time_
  2 omega  -30.00   -4.00   1.0000    8.0000
omega____ theta____ kappa____ phi______ frames
    -      -40.5756  125.0000  -60.0000 26

#__ type_ start__ end____ width___ exp.time_
  3 omega -116.00  -14.00   1.0000    8.0000
omega____ theta____ kappa____ phi______ frames
    -      -40.5756  -35.0000  120.0000 102

#__ type_ start__ end____ width___ exp.time_
  4 omega   47.00  158.00   1.0000   30.0000
omega____ theta____ kappa____ phi______ frames
    -      108.3609   15.0000   30.0000 111

#__ type_ start__ end____ width___ exp.time_
  5 omega   43.00   69.00   1.0000   30.0000
omega____ theta____ kappa____ phi______ frames
    -      108.3609  -30.0000  150.0000 26

#__ type_ start__ end____ width___ exp.time_
  6 omega   36.00   68.00   1.0000   30.0000
omega____ theta____ kappa____ phi______ frames
    -      108.3609  -30.0000    0.0000 32

#__ type_ start__ end____ width___ exp.time_
  7 omega   83.00  129.00   1.0000   30.0000
omega____ theta____ kappa____ phi______ frames
    -      108.3609  -61.0000  150.0000 46

#__ type_ start__ end____ width___ exp.time_
  8 omega   41.00  118.00   1.0000   30.0000
omega____ theta____ kappa____ phi______ frames
    -      108.3609 -125.0000 -120.0000 77

#__ type_ start__ end____ width___ exp.time_
  9 omega   34.00   59.00   1.0000   30.0000
omega____ theta____ kappa____ phi______ frames
    -      108.3609  -45.0000 -120.0000 25

#__ type_ start__ end____ width___ exp.time_
 10 omega   37.00   63.00   1.0000   30.0000
omega____ theta____ kappa____ phi______ frames
    -      108.3609  -30.0000 -150.0000 26

#__ type_ start__ end____ width___ exp.time_
 11 omega   34.00   63.00   1.0000   30.0000
omega____ theta____ kappa____ phi______ frames
    -      108.3609  -61.0000  150.0000 29

#__ type_ start__ end____ width___ exp.time_
 12 omega   86.00  135.00   1.0000   30.0000
omega____ theta____ kappa____ phi______ frames
    -      108.3609   45.0000  150.0000 49

#__ type_ start__ end____ width___ exp.time_
 13 omega   30.00   59.00   1.0000   30.0000
omega____ theta____ kappa____ phi______ frames
    -      108.3609  -30.0000   30.0000 29

#__ type_ start__ end____ width___ exp.time_
 14 omega   20.00   97.00   1.0000    8.0000
omega____ theta____ kappa____ phi______ frames
    -       40.5756 -125.0000    0.0000 77

#__ type_ start__ end____ width___ exp.time_
 15 omega    6.00   44.00   1.0000    8.0000
omega____ theta____ kappa____ phi______ frames
    -       40.5756 -125.0000   90.0000 38

#__ type_ start__ end____ width___ exp.time_
 16 omega   15.00   79.00   1.0000    8.0000
omega____ theta____ kappa____ phi______ frames
    -       40.5756 -125.0000  120.0000 64

#__ type_ start__ end____ width___ exp.time_
 17 omega   48.00   91.00   1.0000   30.0000
omega____ theta____ kappa____ phi______ frames
    -      108.3609  -94.0000  -60.0000 43

#__ type_ start__ end____ width___ exp.time_
 18 omega  128.00  154.00   1.0000   30.0000
omega____ theta____ kappa____ phi______ frames
    -      108.3609   45.0000 -150.0000 26

#__ type_ start__ end____ width___ exp.time_
 19 omega   51.00   77.00   1.0000   30.0000
omega____ theta____ kappa____ phi______ frames
    -      108.3609  -45.0000   90.0000 26

#__ type_ start__ end____ width___ exp.time_
 20 omega   42.00   68.00   1.0000   30.0000
omega____ theta____ kappa____ phi______ frames
    -      108.3609  -30.0000 -180.0000 26

#__ type_ start__ end____ width___ exp.time_
 21 omega  105.00  152.00   1.0000   30.0000
omega____ theta____ kappa____ phi______ frames
    -      108.3609   45.0000  -90.0000 47

#__ type_ start__ end____ width___ exp.time_
 22 omega   68.00  109.00   1.0000   30.0000
omega____ theta____ kappa____ phi______ frames
    -      108.3609  -94.0000 -150.0000 41

#__ type_ start__ end____ width___ exp.time_
 23 omega   47.00  103.00   1.0000   30.0000
omega____ theta____ kappa____ phi______ frames
    -      108.3609  -94.0000   90.0000 56

#__ type_ start__ end____ width___ exp.time_
 24 omega   40.00   69.00   1.0000   30.0000
omega____ theta____ kappa____ phi______ frames
    -      108.3609  -45.0000   60.0000 29

#__ type_ start__ end____ width___ exp.time_
 25 omega   40.00  121.00   1.0000   30.0000
omega____ theta____ kappa____ phi______ frames
    -      108.3609  -61.0000  -60.0000 81

;
_diffrn_measurement_device '\k-geometry diffractometer'
_diffrn_measurement_device_type 'Agilent SuperNova'
_diffrn_measurement_method '\w scans'
_diffrn_orient_matrix_UB_11 0.1348602
_diffrn_orient_matrix_UB_12 -0.1011966
_diffrn_orient_matrix_UB_13 0.066683
_diffrn_orient_matrix_UB_21 -0.1029514
_diffrn_orient_matrix_UB_22 0.1068075
_diffrn_orient_matrix_UB_23 0.0658539
_diffrn_orient_matrix_UB_31 -0.1888352
_diffrn_orient_matrix_UB_32 -0.0651898
_diffrn_orient_matrix_UB_33 0.0201513
_diffrn_radiation_monochromator 'Multilayer optics'
_diffrn_radiation_probe x-ray
_diffrn_radiation_source 'Nova (Cu) X-ray micro-source'
_diffrn_radiation_type CuK\a
_diffrn_radiation_wavelength 1.54184
_diffrn_reflns_av_unetI/netI 0.0471
_diffrn_reflns_limit_h_max 6
_diffrn_reflns_limit_h_min -7
_diffrn_reflns_limit_k_max 12
_diffrn_reflns_limit_k_min -12
_diffrn_reflns_limit_l_max 19
_diffrn_reflns_limit_l_min -19
_diffrn_reflns_number 6151
_diffrn_reflns_theta_full 69.99
_diffrn_reflns_theta_max 69.99
_diffrn_reflns_theta_min 2.75
_diffrn_source_current 0.8
_diffrn_source_power 0.04
_diffrn_source_voltage 50
_exptl_absorpt_coefficient_mu 0.704
_exptl_absorpt_correction_T_max 0.968
_exptl_absorpt_correction_T_min 0.856
_exptl_absorpt_correction_type analytical
_exptl_absorpt_process_details
;
        CrysAlisPro, Agilent Technologies,
        Version 1.171.35.21 (release 20-01-2012 CrysAlis171 .NET)
        (compiled Jan 23 2012,18:06:46)
Analytical numeric absorption correction using a multifaceted crystal
                        model based on expressions derived by R.C. Clark & J.S.
        (Clark, R. C. & Reid, J. S. (1995). Acta Cryst. A51, 887-897)
;
_exptl_crystal_colour red
_exptl_crystal_density_diffrn 1.31
_exptl_crystal_density_method 'not measured'
_exptl_crystal_description plate
_exptl_crystal_F_000 412
_exptl_crystal_size_max 0.4312
_exptl_crystal_size_mid 0.0575
_exptl_crystal_size_min 0.046
_refine_diff_density_max 0.32
_refine_diff_density_min -0.368
_refine_diff_density_rms 0.071
_refine_ls_extinction_method none
_refine_ls_goodness_of_fit_ref 1.111
_refine_ls_hydrogen_treatment noref
_refine_ls_matrix_type full
_refine_ls_number_parameters 269
_refine_ls_number_reflns 6153
_refine_ls_number_restraints 0
_refine_ls_restrained_S_all 1.111
_refine_ls_R_factor_all 0.093
_refine_ls_R_factor_gt 0.0668
_refine_ls_shift/su_max 0
_refine_ls_shift/su_mean 0
_refine_ls_structure_factor_coef Fsqd
_refine_ls_weighting_details 'calc w=1/[\s^2^(Fo^2^)+(0.0894P)^2^+0.5308P] where P=(Fo^2^+2Fc^2^)/3'
_refine_ls_weighting_scheme calc
_refine_ls_wR_factor_gt 0.1747
_refine_ls_wR_factor_ref 0.1871
_reflns_number_gt 4477
_reflns_number_total 6153
_reflns_threshold_expression >2\s(I)
_cod_data_source_file ol401993p_si_004.cif
_cod_data_source_block 8_dimetil_2
_cod_original_cell_volume 986.61(14)
_cod_database_code 1556225

loop_
_symmetry_equiv_pos_as_xyz
'x, y, z'
'-x, -y, -z'

loop_
_atom_site_label
_atom_site_type_symbol
_atom_site_fract_x
_atom_site_fract_y
_atom_site_fract_z
_atom_site_U_iso_or_equiv
_atom_site_adp_type
_atom_site_occupancy
_atom_site_symmetry_multiplicity
_atom_site_calc_flag
_atom_site_refinement_flags
C1 C 0.3090(4) 0.4457(3) 0.83795(16) 0.0198(5) Uani 1 1 d .
C2 C 0.4413(4) 0.4819(3) 0.77185(17) 0.0216(5) Uani 1 1 d .
H2 H 0.5332 0.5393 0.7744 0.026 Uiso 1 1 calc R
C3 C 0.4163(4) 0.4203(3) 0.70192(17) 0.0200(5) Uani 1 1 d .
C4 C 0.2647(4) 0.3431(3) 0.72724(16) 0.0183(5) Uani 1 1 d .
C5 C 0.1774(4) 0.2627(2) 0.68206(16) 0.0186(5) Uani 1 1 d .
C6 C 0.0212(4) 0.2016(2) 0.71951(15) 0.0176(5) Uani 1 1 d .
C7 C -0.0878(4) 0.1120(3) 0.69003(16) 0.0195(5) Uani 1 1 d .
C8 C -0.2191(4) 0.0806(3) 0.75626(17) 0.0216(5) Uani 1 1 d .
H8 H -0.3138 0.0245 0.7551 0.026 Uiso 1 1 calc R
C9 C -0.1900(4) 0.1449(3) 0.82582(17) 0.0214(5) Uani 1 1 d .
C10 C 0.2621(4) 0.2389(3) 0.59484(16) 0.0204(5) Uani 1 1 d .
H10 H 0.4109 0.1833 0.5856 0.025 Uiso 1 1 calc R
C11 C 0.1488(4) 0.2883(3) 0.52845(16) 0.0207(5) Uani 1 1 d .
H11 H 0.0006 0.3444 0.5385 0.025 Uiso 1 1 calc R
C12 C 0.2256(4) 0.2663(3) 0.44157(16) 0.0191(5) Uani 1 1 d .
C13 C 0.4438(4) 0.1910(3) 0.41666(16) 0.0215(5) Uani 1 1 d .
H13 H 0.5471 0.1535 0.4578 0.026 Uiso 1 1 calc R
C14 C 0.5107(4) 0.1704(3) 0.33452(16) 0.0223(6) Uani 1 1 d .
H14 H 0.6595 0.1193 0.3202 0.027 Uiso 1 1 calc R
C15 C 0.3656(4) 0.2226(2) 0.27108(16) 0.0189(5) Uani 1 1 d .
C16 C 0.1464(4) 0.2994(3) 0.29508(17) 0.0215(5) Uani 1 1 d .
H16 H 0.043 0.3374 0.2541 0.026 Uiso 1 1 calc R
C17 C 0.0828(4) 0.3193(3) 0.37806(17) 0.0210(5) Uani 1 1 d .
H17 H -0.0652 0.3715 0.3926 0.025 Uiso 1 1 calc R
C18 C 0.2841(5) 0.4885(3) 0.92494(17) 0.0251(6) Uani 1 1 d .
H18A H 0.2738 0.41 0.9638 0.038 Uiso 1 1 calc R
H18B H 0.15 0.5674 0.9322 0.038 Uiso 1 1 calc R
H18C H 0.4122 0.5163 0.9361 0.038 Uiso 1 1 calc R
C19 C 0.5271(4) 0.4365(3) 0.61798(17) 0.0239(6) Uani 1 1 d .
H19A H 0.4158 0.4721 0.577 0.036 Uiso 1 1 calc R
H19B H 0.6266 0.3457 0.6025 0.036 Uiso 1 1 calc R
H19C H 0.6117 0.5022 0.6193 0.036 Uiso 1 1 calc R
C20 C -0.0689(4) 0.0565(3) 0.60518(17) 0.0226(5) Uani 1 1 d .
H20A H 0.087 0.0187 0.5866 0.034 Uiso 1 1 calc R
H20B H -0.142 0.1323 0.5655 0.034 Uiso 1 1 calc R
H20C H -0.1394 -0.0175 0.6083 0.034 Uiso 1 1 calc R
C21 C -0.2893(5) 0.1337(3) 0.91221(17) 0.0250(6) Uani 1 1 d .
H21A H -0.3196 0.2228 0.9376 0.037 Uiso 1 1 calc R
H21B H -0.1865 0.0599 0.9451 0.037 Uiso 1 1 calc R
H21C H -0.4272 0.111 0.9107 0.037 Uiso 1 1 calc R
C22 C 0.6606(5) 0.1266(3) 0.16550(18) 0.0324(7) Uani 1 1 d .
H22A H 0.6981 0.0304 0.19 0.049 Uiso 1 1 calc R
H22B H 0.7564 0.1742 0.1857 0.049 Uiso 1 1 calc R
H22C H 0.6815 0.1257 0.1047 0.049 Uiso 1 1 calc R
C23 C 0.2746(5) 0.2425(3) 0.12548(17) 0.0261(6) Uani 1 1 d .
H23A H 0.2144 0.3445 0.1213 0.039 Uiso 1 1 calc R
H23B H 0.1547 0.2015 0.1402 0.039 Uiso 1 1 calc R
H23C H 0.3483 0.2104 0.0719 0.039 Uiso 1 1 calc R
B1 B 0.0389(5) 0.2987(3) 0.86313(18) 0.0185(6) Uani 1 1 d .
F1 F 0.1404(3) 0.20772(16) 0.92796(9) 0.0255(4) Uani 1 1 d .
F2 F -0.1373(3) 0.40465(16) 0.89699(10) 0.0250(4) Uani 1 1 d .
N1 N 0.2030(3) 0.3618(2) 0.81111(13) 0.0186(4) Uani 1 1 d .
N2 N -0.0472(3) 0.2182(2) 0.80368(13) 0.0178(4) Uani 1 1 d .
N3 N 0.4322(4) 0.1998(2) 0.18925(14) 0.0215(5) Uani 1 1 d .

loop_
_atom_site_aniso_label
_atom_site_aniso_U_11
_atom_site_aniso_U_22
_atom_site_aniso_U_33
_atom_site_aniso_U_23
_atom_site_aniso_U_13
_atom_site_aniso_U_12
C1 0.0186(11) 0.0164(12) 0.0241(13) 0.0011(10) -0.0044(10) -0.0050(10)
C2 0.0200(12) 0.0175(12) 0.0276(14) 0.0034(10) -0.0052(11) -0.0064(10)
C3 0.0193(12) 0.0158(11) 0.0233(13) 0.0023(10) -0.0036(10) -0.0033(10)
C4 0.0168(11) 0.0166(12) 0.0188(12) 0.0022(9) -0.0024(10) -0.0019(10)
C5 0.0199(12) 0.0137(11) 0.0185(13) 0.0001(9) -0.0027(10) 0.0004(10)
C6 0.0181(11) 0.0146(11) 0.0174(12) 0.0003(9) -0.0035(10) -0.0009(9)
C7 0.0212(12) 0.0153(11) 0.0204(13) -0.0004(10) -0.0051(10) -0.0025(10)
C8 0.0197(12) 0.0191(12) 0.0279(14) -0.0012(10) -0.0030(11) -0.0082(10)
C9 0.0208(12) 0.0152(12) 0.0250(14) -0.0004(10) -0.0014(11) -0.0014(10)
C10 0.0204(12) 0.0193(12) 0.0200(13) -0.0028(10) 0.0007(10) -0.0038(10)
C11 0.0186(12) 0.0186(12) 0.0230(13) -0.0019(10) 0.0027(10) -0.0038(10)
C12 0.0200(12) 0.0164(12) 0.0207(13) 0.0005(10) 0.0011(10) -0.0063(10)
C13 0.0189(12) 0.0231(13) 0.0197(13) 0.0008(10) -0.0024(10) -0.0025(10)
C14 0.0197(12) 0.0220(13) 0.0230(14) -0.0019(10) 0.0017(11) -0.0039(10)
C15 0.0233(12) 0.0138(11) 0.0199(13) 0.0006(9) -0.0002(10) -0.0069(10)
C16 0.0226(13) 0.0194(12) 0.0204(13) 0.0018(10) -0.0044(11) -0.0034(10)
C17 0.0175(12) 0.0193(12) 0.0236(13) 0.0004(10) 0.0003(10) -0.0026(10)
C18 0.0294(14) 0.0244(13) 0.0244(14) -0.0046(11) -0.0040(11) -0.0107(11)
C19 0.0219(13) 0.0206(13) 0.0278(14) 0.0017(11) 0.0031(11) -0.0069(11)
C20 0.0266(13) 0.0195(12) 0.0223(13) -0.0032(10) -0.0033(11) -0.0069(10)
C21 0.0235(13) 0.0255(13) 0.0267(14) -0.0002(11) 0.0031(11) -0.0103(11)
C22 0.0296(15) 0.0381(16) 0.0206(14) -0.0026(12) 0.0052(12) 0.0011(13)
C23 0.0349(15) 0.0231(13) 0.0198(13) -0.0014(10) -0.0021(12) -0.0079(12)
B1 0.0173(13) 0.0191(13) 0.0174(14) -0.0025(11) 0.0001(11) -0.0033(11)
F1 0.0303(8) 0.0291(8) 0.0196(8) 0.0059(6) -0.0042(6) -0.0143(7)
F2 0.0240(8) 0.0227(8) 0.0277(8) -0.0104(6) 0.0053(6) -0.0057(6)
N1 0.0194(10) 0.0176(10) 0.0191(11) -0.0015(8) -0.0022(9) -0.0057(8)
N2 0.0176(10) 0.0162(10) 0.0191(11) -0.0005(8) 0.0004(8) -0.0049(8)
N3 0.0239(11) 0.0226(11) 0.0164(11) -0.0006(9) 0.0017(9) -0.0058(9)

loop_
_atom_type_symbol
_atom_type_description
_atom_type_scat_dispersion_real
_atom_type_scat_dispersion_imag
_atom_type_scat_source
C C 0.0181 0.0091 'International Tables Vol C Tables 4.2.6.8 and 6.1.1.4'
H H 0 0 'International Tables Vol C Tables 4.2.6.8 and 6.1.1.4'
B B 0.009 0.0039 'International Tables Vol C Tables 4.2.6.8 and 6.1.1.4'
F F 0.0727 0.0534 'International Tables Vol C Tables 4.2.6.8 and 6.1.1.4'
N N 0.0311 0.018 'International Tables Vol C Tables 4.2.6.8 and 6.1.1.4'

loop_
_exptl_crystal_face_index_h
_exptl_crystal_face_index_k
_exptl_crystal_face_index_l
_exptl_crystal_face_perp_dist
0 -6 2 0.0433
0 6 -2 0.0143
0 -2 -10 0.0279
0 2 10 0.0181
-4 -4 1 0.2116
4 2 -1 0.1845

loop_
_geom_angle_atom_site_label_1
_geom_angle_atom_site_label_2
_geom_angle_atom_site_label_3
_geom_angle
N1 C1 C2 109.0(2)
N1 C1 C18 123.8(2)
C2 C1 C18 127.2(2)
C3 C2 C1 108.6(2)
C3 C2 H2 125.7
C1 C2 H2 125.7
C2 C3 C4 106.2(2)
C2 C3 C19 125.0(2)
C4 C3 C19 128.8(2)
N1 C4 C5 121.3(2)
N1 C4 C3 107.7(2)
C5 C4 C3 131.0(2)
C6 C5 C4 120.9(2)
C6 C5 C10 120.6(2)
C4 C5 C10 118.4(2)
C5 C6 N2 119.9(2)
C5 C6 C7 132.8(2)
N2 C6 C7 107.3(2)
C8 C7 C6 106.4(2)
C8 C7 C20 123.9(2)
C6 C7 C20 129.7(2)
C7 C8 C9 108.7(2)
C7 C8 H8 125.6
C9 C8 H8 125.6
N2 C9 C8 109.0(2)
N2 C9 C21 123.4(2)
C8 C9 C21 127.6(2)
C11 C10 C5 125.7(2)
C11 C10 H10 117.2
C5 C10 H10 117.2
C10 C11 C12 127.4(2)
C10 C11 H11 116.3
C12 C11 H11 116.3
C17 C12 C13 116.3(2)
C17 C12 C11 120.8(2)
C13 C12 C11 122.9(2)
C14 C13 C12 121.7(2)
C14 C13 H13 119.2
C12 C13 H13 119.2
C13 C14 C15 121.8(2)
C13 C14 H14 119.1
C15 C14 H14 119.1
N3 C15 C14 121.6(2)
N3 C15 C16 121.2(2)
C14 C15 C16 117.2(2)
C17 C16 C15 120.0(2)
C17 C16 H16 120
C15 C16 H16 120
C16 C17 C12 123.1(2)
C16 C17 H17 118.5
C12 C17 H17 118.5
C1 C18 H18A 109.5
C1 C18 H18B 109.5
H18A C18 H18B 109.5
C1 C18 H18C 109.5
H18A C18 H18C 109.5
H18B C18 H18C 109.5
C3 C19 H19A 109.5
C3 C19 H19B 109.5
H19A C19 H19B 109.5
C3 C19 H19C 109.5
H19A C19 H19C 109.5
H19B C19 H19C 109.5
C7 C20 H20A 109.5
C7 C20 H20B 109.5
H20A C20 H20B 109.5
C7 C20 H20C 109.5
H20A C20 H20C 109.5
H20B C20 H20C 109.5
C9 C21 H21A 109.5
C9 C21 H21B 109.5
H21A C21 H21B 109.5
C9 C21 H21C 109.5
H21A C21 H21C 109.5
H21B C21 H21C 109.5
N3 C22 H22A 109.5
N3 C22 H22B 109.5
H22A C22 H22B 109.5
N3 C22 H22C 109.5
H22A C22 H22C 109.5
H22B C22 H22C 109.5
N3 C23 H23A 109.5
N3 C23 H23B 109.5
H23A C23 H23B 109.5
N3 C23 H23C 109.5
H23A C23 H23C 109.5
H23B C23 H23C 109.5
F1 B1 F2 108.7(2)
F1 B1 N1 111.1(2)
F2 B1 N1 110.3(2)
F1 B1 N2 109.8(2)
F2 B1 N2 109.8(2)
N1 B1 N2 107.1(2)
C1 N1 C4 108.5(2)
C1 N1 B1 126.6(2)
C4 N1 B1 125.0(2)
C9 N2 C6 108.6(2)
C9 N2 B1 125.6(2)
C6 N2 B1 125.7(2)
C15 N3 C23 120.7(2)
C15 N3 C22 120.3(2)
C23 N3 C22 118.9(2)

loop_
_geom_bond_atom_site_label_1
_geom_bond_atom_site_label_2
_geom_bond_distance
C1 N1 1.357(3)
C1 C2 1.395(4)
C1 C18 1.489(4)
C2 C3 1.383(4)
C2 H2 0.95
C3 C4 1.432(4)
C3 C19 1.492(4)
C4 N1 1.390(3)
C4 C5 1.402(4)
C5 C6 1.395(4)
C5 C10 1.477(3)
C6 N2 1.400(3)
C6 C7 1.435(3)
C7 C8 1.375(4)
C7 C20 1.509(3)
C8 C9 1.403(4)
C8 H8 0.95
C9 N2 1.348(3)
C9 C21 1.490(4)
C10 C11 1.322(4)
C10 H10 0.95
C11 C12 1.458(4)
C11 H11 0.95
C12 C17 1.395(4)
C12 C13 1.409(3)
C13 C14 1.372(4)
C13 H13 0.95
C14 C15 1.402(4)
C14 H14 0.95
C15 N3 1.370(3)
C15 C16 1.415(4)
C16 C17 1.380(4)
C16 H16 0.95
C17 H17 0.95
C18 H18A 0.98
C18 H18B 0.98
C18 H18C 0.98
C19 H19A 0.98
C19 H19B 0.98
C19 H19C 0.98
C20 H20A 0.98
C20 H20B 0.98
C20 H20C 0.98
C21 H21A 0.98
C21 H21B 0.98
C21 H21C 0.98
C22 N3 1.453(3)
C22 H22A 0.98
C22 H22B 0.98
C22 H22C 0.98
C23 N3 1.451(4)
C23 H23A 0.98
C23 H23B 0.98
C23 H23C 0.98
B1 F1 1.395(3)
B1 F2 1.401(3)
B1 N1 1.539(4)
B1 N2 1.550(3)

loop_
_geom_torsion_atom_site_label_1
_geom_torsion_atom_site_label_2
_geom_torsion_atom_site_label_3
_geom_torsion_atom_site_label_4
_geom_torsion
N1 C1 C2 C3 0.5(3)
C18 C1 C2 C3 -180.0(3)
C1 C2 C3 C4 -0.5(3)
C1 C2 C3 C19 178.7(2)
C2 C3 C4 N1 0.4(3)
C19 C3 C4 N1 -178.8(2)
C2 C3 C4 C5 178.9(3)
C19 C3 C4 C5 -0.3(4)
N1 C4 C5 C6 1.6(4)
C3 C4 C5 C6 -176.7(2)
N1 C4 C5 C10 -175.7(2)
C3 C4 C5 C10 6.0(4)
C4 C5 C6 N2 -1.1(4)
C10 C5 C6 N2 176.1(2)
C4 C5 C6 C7 -177.4(3)
C10 C5 C6 C7 -0.2(4)
C5 C6 C7 C8 177.7(3)
N2 C6 C7 C8 1.1(3)
C5 C6 C7 C20 -1.4(5)
N2 C6 C7 C20 -178.0(2)
C6 C7 C8 C9 -1.5(3)
C20 C7 C8 C9 177.6(2)
C7 C8 C9 N2 1.4(3)
C7 C8 C9 C21 -176.5(3)
C6 C5 C10 C11 69.8(4)
C4 C5 C10 C11 -112.9(3)
C5 C10 C11 C12 -179.5(2)
C10 C11 C12 C17 176.6(3)
C10 C11 C12 C13 -3.0(4)
C17 C12 C13 C14 -0.4(4)
C11 C12 C13 C14 179.1(2)
C12 C13 C14 C15 -0.3(4)
C13 C14 C15 N3 -178.9(2)
C13 C14 C15 C16 0.7(4)
N3 C15 C16 C17 179.1(2)
C14 C15 C16 C17 -0.5(4)
C15 C16 C17 C12 -0.2(4)
C13 C12 C17 C16 0.7(4)
C11 C12 C17 C16 -178.9(2)
C2 C1 N1 C4 -0.2(3)
C18 C1 N1 C4 -179.8(2)
C2 C1 N1 B1 -179.3(2)
C18 C1 N1 B1 1.1(4)
C5 C4 N1 C1 -178.8(2)
C3 C4 N1 C1 -0.1(3)
C5 C4 N1 B1 0.4(4)
C3 C4 N1 B1 179.0(2)
F1 B1 N1 C1 -63.3(3)
F2 B1 N1 C1 57.3(3)
N2 B1 N1 C1 176.7(2)
F1 B1 N1 C4 117.7(3)
F2 B1 N1 C4 -121.7(2)
N2 B1 N1 C4 -2.3(3)
C8 C9 N2 C6 -0.7(3)
C21 C9 N2 C6 177.3(2)
C8 C9 N2 B1 -176.7(2)
C21 C9 N2 B1 1.2(4)
C5 C6 N2 C9 -177.4(2)
C7 C6 N2 C9 -0.2(3)
C5 C6 N2 B1 -1.3(4)
C7 C6 N2 B1 175.8(2)
F1 B1 N2 C9 57.4(3)
F2 B1 N2 C9 -62.1(3)
N1 B1 N2 C9 178.2(2)
F1 B1 N2 C6 -118.0(3)
F2 B1 N2 C6 122.5(2)
N1 B1 N2 C6 2.7(3)
C14 C15 N3 C23 173.8(2)
C16 C15 N3 C23 -5.8(3)
C14 C15 N3 C22 -3.4(4)
C16 C15 N3 C22 177.0(3)
